data_7156125
loop_
_publ_author_name
'Zhang, Zhan-Xin'
'Wu, Pei-Qian'
'Li, Hui-Hong'
'Qi, Feng-Ming'
'Fei, Dong-Qing'
'Hu, Qiao-Ling'
'Liu, Ying-Hong'
'Huang, Xiao-Ling'

_publ_section_title
;
 Norcrassin A, a novel C<sub>16</sub> tetranorditerpenoid, and bicrotonol
 A, an unusual dimeric labdane-type diterpenoid, from the roots of Croton
 crassifolius.
;
_journal_issue 10
_journal_name_full 'Organic &amp; biomolecular chemistry'
_journal_page_first 1745
_journal_page_last 1750
_journal_paper_doi 10.1039/c7ob02991h
_journal_volume 16
_journal_year 2018
_chemical_absolute_configuration unk
_chemical_formula_moiety 'C40 H68 O4'
_chemical_formula_sum 'C40 H68 O4'
_chemical_formula_weight 612.94
_space_group_crystal_system monoclinic
_space_group_IT_number 5
_space_group_name_Hall 'C 2y'
_space_group_name_H-M_alt 'C 1 2 1'
_symmetry_space_group_name_Hall 'C 2y'
_symmetry_space_group_name_H-M 'C 1 2 1'
_atom_sites_solution_hydrogens geom
_atom_sites_solution_primary iterative
_atom_sites_solution_secondary difmap
_audit_creation_date 2015-02-02
_audit_creation_method
;
Olex2 1.2
(compiled 2015.01.26 svn.r3150 for OlexSys, GUI svn.r4998)
;
_audit_update_record
;
2017-10-23 deposited with the CCDC.
2018-02-13 downloaded from the CCDC.
;
_cell_angle_alpha 90.00
_cell_angle_beta 117.810(6)
_cell_angle_gamma 90.00
_cell_formula_units_Z 4
_cell_length_a 23.0565(10)
_cell_length_b 6.6594(2)
_cell_length_c 26.3805(11)
_cell_measurement_reflns_used 5006
_cell_measurement_temperature 173.00(10)
_cell_measurement_theta_max 70.6780
_cell_measurement_theta_min 3.7840
_cell_volume 3582.7(3)
_computing_cell_refinement
;
CrysAlisPro, Agilent Technologies,
Version 1.171.36.28 (release 01-02-2013 CrysAlis171 .NET)
(compiled Feb  1 2013,16:14:44)
;
_computing_data_collection
;
CrysAlisPro, Agilent Technologies,
Version 1.171.36.28 (release 01-02-2013 CrysAlis171 .NET)
(compiled Feb  1 2013,16:14:44)
;
_computing_data_reduction
;
CrysAlisPro, Agilent Technologies,
Version 1.171.36.28 (release 01-02-2013 CrysAlis171 .NET)
(compiled Feb  1 2013,16:14:44)
;
_computing_molecular_graphics 'Olex2 (Dolomanov et al., 2009)'
_computing_publication_material 'Olex2 (Dolomanov et al., 2009)'
_computing_structure_refinement 'ShelXL (Sheldrick, 2008)'
_computing_structure_solution
;
Superflip (Palatinus & Chapuis, 2007;Palatinus & van der Lee, 2008;
Palatinus et al., 2012)
;
_diffrn_ambient_temperature 173.00(10)
_diffrn_detector_area_resol_mean 16.0733
_diffrn_measured_fraction_theta_full 0.988
_diffrn_measured_fraction_theta_max 0.988
_diffrn_measurement_details
;
#__ type_ start__ end____ width___ exp.time_
  1 omega  -75.00  -34.00   1.0000    6.0000
omega____ theta____ kappa____ phi______ frames
    -        0.0000  178.0000  150.0000 41

#__ type_ start__ end____ width___ exp.time_
  2 omega   -8.00   17.00   1.0000    6.0000
omega____ theta____ kappa____ phi______ frames
    -        0.0000  -91.0000   79.0000 25

#__ type_ start__ end____ width___ exp.time_
  3 omega  -82.00  -35.00   1.0000    6.0000
omega____ theta____ kappa____ phi______ frames
    -        0.0000  178.0000   30.0000 47

#__ type_ start__ end____ width___ exp.time_
  4 omega  -80.00  -53.00   1.0000    6.0000
omega____ theta____ kappa____ phi______ frames
    -        0.0000  178.0000 -150.0000 27

#__ type_ start__ end____ width___ exp.time_
  5 omega  -53.00   20.00   1.0000   12.0000
omega____ theta____ kappa____ phi______ frames
    -      -42.5000   99.0000   91.0000 73

#__ type_ start__ end____ width___ exp.time_
  6 omega  -26.00   32.00   1.0000   12.0000
omega____ theta____ kappa____ phi______ frames
    -      -42.5000   25.0000   60.0000 58

#__ type_ start__ end____ width___ exp.time_
  7 omega  -16.00   80.00   1.0000   12.0000
omega____ theta____ kappa____ phi______ frames
    -       56.0000  -38.0000   30.0000 96

#__ type_ start__ end____ width___ exp.time_
  8 omega   -5.00   80.00   1.0000   12.0000
omega____ theta____ kappa____ phi______ frames
    -       56.0000  -57.0000 -120.0000 85

#__ type_ start__ end____ width___ exp.time_
  9 omega   -8.00   77.00   1.0000   12.0000
omega____ theta____ kappa____ phi______ frames
    -       56.0000  -57.0000  150.0000 85

#__ type_ start__ end____ width___ exp.time_
 10 omega   44.00  110.00   1.0000   12.0000
omega____ theta____ kappa____ phi______ frames
    -       56.0000   64.0000 -116.5526 66

#__ type_ start__ end____ width___ exp.time_
 11 omega  -15.00   79.00   1.0000   12.0000
omega____ theta____ kappa____ phi______ frames
    -       56.0000  -38.0000  -90.0000 94

#__ type_ start__ end____ width___ exp.time_
 12 omega   34.00  115.00   1.0000   12.0000
omega____ theta____ kappa____ phi______ frames
    -       56.0000 -125.0000   90.0000 81

#__ type_ start__ end____ width___ exp.time_
 13 omega   67.00   92.00   1.0000   12.0000
omega____ theta____ kappa____ phi______ frames
    -       56.0000   57.0000  150.0000 25

#__ type_ start__ end____ width___ exp.time_
 14 omega  120.00  178.00   1.0000   18.0000
omega____ theta____ kappa____ phi______ frames
    -      112.0000   25.0000  -60.0000 58

#__ type_ start__ end____ width___ exp.time_
 15 omega   41.00   78.00   1.0000   18.0000
omega____ theta____ kappa____ phi______ frames
    -      112.0000  -38.0000  -30.0000 37

#__ type_ start__ end____ width___ exp.time_
 16 omega   39.00   65.00   1.0000   18.0000
omega____ theta____ kappa____ phi______ frames
    -      112.0000  -38.0000 -120.0000 26

#__ type_ start__ end____ width___ exp.time_
 17 omega   37.00   80.00   1.0000   18.0000
omega____ theta____ kappa____ phi______ frames
    -      112.0000  -25.0000  120.0000 43

#__ type_ start__ end____ width___ exp.time_
 18 omega   88.00  176.00   1.0000   18.0000
omega____ theta____ kappa____ phi______ frames
    -      112.0000   50.0000 -120.0000 88

#__ type_ start__ end____ width___ exp.time_
 19 omega   43.00   72.00   1.0000   18.0000
omega____ theta____ kappa____ phi______ frames
    -      112.0000  -38.0000  -60.0000 29

#__ type_ start__ end____ width___ exp.time_
 20 omega   49.00  102.00   1.0000   18.0000
omega____ theta____ kappa____ phi______ frames
    -      112.0000  -50.0000   30.0000 53

#__ type_ start__ end____ width___ exp.time_
 21 omega   64.00  109.00   1.0000   18.0000
omega____ theta____ kappa____ phi______ frames
    -      112.0000 -111.0000 -150.0000 45

#__ type_ start__ end____ width___ exp.time_
 22 omega   37.00   63.00   1.0000   18.0000
omega____ theta____ kappa____ phi______ frames
    -      112.0000  -25.0000    0.0000 26

#__ type_ start__ end____ width___ exp.time_
 23 omega   91.00  116.00   1.0000   18.0000
omega____ theta____ kappa____ phi______ frames
    -      112.0000 -111.0000  150.0000 25

#__ type_ start__ end____ width___ exp.time_
 24 omega   46.00   93.00   1.0000   18.0000
omega____ theta____ kappa____ phi______ frames
    -      112.0000  -25.0000 -120.0000 47

#__ type_ start__ end____ width___ exp.time_
 25 omega   56.00  115.00   1.0000   18.0000
omega____ theta____ kappa____ phi______ frames
    -      112.0000 -111.0000  -60.0000 59

#__ type_ start__ end____ width___ exp.time_
 26 omega   72.00  139.00   1.0000   18.0000
omega____ theta____ kappa____ phi______ frames
    -      112.0000  -91.0000   30.0000 67

#__ type_ start__ end____ width___ exp.time_
 27 omega   40.00   82.00   1.0000   18.0000
omega____ theta____ kappa____ phi______ frames
    -      112.0000  -38.0000   90.0000 42

#__ type_ start__ end____ width___ exp.time_
 28 omega   45.00  138.00   1.0000   18.0000
omega____ theta____ kappa____ phi______ frames
    -      112.0000  -63.0000  150.0000 93

#__ type_ start__ end____ width___ exp.time_
 29 omega   43.00  132.00   1.0000   18.0000
omega____ theta____ kappa____ phi______ frames
    -      112.0000  -77.0000  -60.0000 89

#__ type_ start__ end____ width___ exp.time_
 30 omega   47.00  167.00   1.0000   18.0000
omega____ theta____ kappa____ phi______ frames
    -      112.0000   12.0000 -150.0000 120
;
_diffrn_measurement_device_type 'SuperNova, Dual, Cu at zero, Eos'
_diffrn_measurement_method '\w scans'
_diffrn_orient_matrix_UB_11 -0.0209037000
_diffrn_orient_matrix_UB_12 -0.1723825000
_diffrn_orient_matrix_UB_13 -0.0439301000
_diffrn_orient_matrix_UB_21 -0.0127782000
_diffrn_orient_matrix_UB_22 -0.1348944000
_diffrn_orient_matrix_UB_23 0.0412224000
_diffrn_orient_matrix_UB_31 -0.0714352000
_diffrn_orient_matrix_UB_32 0.0746866000
_diffrn_orient_matrix_UB_33 -0.0270654000
_diffrn_radiation_monochromator mirror
_diffrn_radiation_type CuK\a
_diffrn_radiation_wavelength 1.54184
_diffrn_reflns_av_R_equivalents 0.0519
_diffrn_reflns_av_unetI/netI 0.0718
_diffrn_reflns_limit_h_max 21
_diffrn_reflns_limit_h_min -28
_diffrn_reflns_limit_k_max 7
_diffrn_reflns_limit_k_min -8
_diffrn_reflns_limit_l_max 32
_diffrn_reflns_limit_l_min -32
_diffrn_reflns_number 12075
_diffrn_reflns_theta_full 70.80
_diffrn_reflns_theta_max 70.80
_diffrn_reflns_theta_min 3.84
_diffrn_source 'SuperNova (Cu) X-ray Source'
_exptl_absorpt_coefficient_mu 0.542
_exptl_absorpt_correction_T_max 1.00000
_exptl_absorpt_correction_T_min 0.72563
_exptl_absorpt_correction_type multi-scan
_exptl_absorpt_process_details
;
CrysAlisPro, Agilent Technologies,
Version 1.171.36.28 (release 01-02-2013 CrysAlis171 .NET)
(compiled Feb  1 2013,16:14:44)
Empirical absorption correction using spherical harmonics,
 implemented in SCALE3 ABSPACK scaling algorithm.
;
_exptl_crystal_colour 'clear light colourless'
_exptl_crystal_density_diffrn 1.136
_exptl_crystal_density_method 'not measured'
_exptl_crystal_description needle
_exptl_crystal_F_000 1360
_exptl_crystal_size_max 0.1000
_exptl_crystal_size_mid 0.0700
_exptl_crystal_size_min 0.0400
_refine_diff_density_max 0.184
_refine_diff_density_min -0.248
_refine_diff_density_rms 0.048
_refine_ls_abs_structure_details 'Flack H D (1983), Acta Cryst. A39, 876-881'
_refine_ls_abs_structure_Flack -0.1(2)
_refine_ls_extinction_method none
_refine_ls_goodness_of_fit_ref 1.002
_refine_ls_hydrogen_treatment constr
_refine_ls_matrix_type full
_refine_ls_number_parameters 408
_refine_ls_number_reflns 6729
_refine_ls_number_restraints 1
_refine_ls_restrained_S_all 1.002
_refine_ls_R_factor_all 0.0658
_refine_ls_R_factor_gt 0.0560
_refine_ls_shift/su_max 0.000
_refine_ls_shift/su_mean 0.000
_refine_ls_structure_factor_coef Fsqd
_refine_ls_weighting_details 'calc w=1/[\s^2^(Fo^2^)+(0.0713P)^2^+0.0000P] where P=(Fo^2^+2Fc^2^)/3'
_refine_ls_weighting_scheme calc
_refine_ls_wR_factor_gt 0.1325
_refine_ls_wR_factor_ref 0.1416
_reflns_number_gt 5789
_reflns_number_total 6729
_reflns_threshold_expression >2sigma(I)
_cod_data_source_file c7ob02991h2.cif
_cod_data_source_block feidq_lhh_38
_cod_depositor_comments 'Adding full bibliography for 7156124--7156125.cif.'
_cod_database_code 7156125
_reflns_odcompleteness_completeness 99.94
_reflns_odcompleteness_iscentric 1
_reflns_odcompleteness_theta 66.97
_olex2_refinement_description
;
1. Fixed Uiso
 At 1.2 times of:
  All C(H) groups, All C(H,H) groups
 At 1.5 times of:
  All C(H,H,H) groups, All O(H) groups
2.a Ternary CH refined with riding coordinates:
 C5(H5), C9(H9), C12(H12), C15(H15), C25(H25), C29(H29), C35(H35)
2.b Secondary CH2 refined with riding coordinates:
 C1(H1A,H1B), C2(H2A,H2B), C3(H3A,H3B), C6(H6A,H6B), C7(H7A,H7B), C11(H11A,
 H11B), C14(H14A,H14B), C21(H21A,H21B), C22(H22A,H22B), C23(H23A,H23B),
 C26(H26A,H26B), C27(H27A,H27B), C31(H31A,H31B), C32(H32A,H32B), C34(H34A,H34B)
2.c Idealised Me refined as rotating group:
 C16(H16A,H16B,H16C), C17(H17A,H17B,H17C), C18(H18A,H18B,H18C), C19(H19A,H19B,
 H19C), C20(H20A,H20B,H20C), C36(H36A,H36B,H36C), C37(H37A,H37B,H37C), C38(H38A,
 H38B,H38C), C39(H39A,H39B,H39C), C40(H40A,H40B,H40C)
2.d Idealised tetrahedral OH refined as rotating group:
 O2(H2)
;
_olex2_submission_special_instructions 'No special instructions were received'

loop_
_space_group_symop_id
_space_group_symop_operation_xyz
1 'x, y, z'
2 '-x, y, -z'
3 'x+1/2, y+1/2, z'
4 '-x+1/2, y+1/2, -z'

loop_
_atom_site_label
_atom_site_type_symbol
_atom_site_fract_x
_atom_site_fract_y
_atom_site_fract_z
_atom_site_U_iso_or_equiv
_atom_site_adp_type
_atom_site_occupancy
_atom_site_calc_flag
_atom_site_refinement_flags_posn
O1 O -0.38940(8) -0.4824(3) -0.09694(7) 0.0254(4) Uani 1 d .
O2 O -0.54550(11) -0.0345(3) -0.23124(9) 0.0433(5) Uani 1 d .
H2 H -0.5756 -0.0156 -0.2635 0.065 Uiso 1 calc GR
O3 O -0.52894(8) -0.3380(3) -0.26368(7) 0.0271(4) Uani 1 d .
O4 O -0.62689(8) -0.7994(3) -0.32848(7) 0.0221(4) Uani 1 d .
C1 C -0.27169(13) -0.7473(5) -0.19689(11) 0.0325(6) Uani 1 d .
H1A H -0.2900 -0.8676 -0.1892 0.039 Uiso 1 calc R
H1B H -0.3019 -0.7017 -0.2352 0.039 Uiso 1 calc R
C2 C -0.20580(14) -0.7997(6) -0.19485(12) 0.0408(7) Uani 1 d .
H2A H -0.2121 -0.9085 -0.2214 0.049 Uiso 1 calc R
H2B H -0.1896 -0.6841 -0.2068 0.049 Uiso 1 calc R
C3 C -0.15540(14) -0.8620(6) -0.13486(13) 0.0438(8) Uani 1 d .
H3A H -0.1139 -0.8858 -0.1350 0.053 Uiso 1 calc R
H3B H -0.1693 -0.9880 -0.1255 0.053 Uiso 1 calc R
C4 C -0.14421(14) -0.7102(5) -0.08781(12) 0.0375(7) Uani 1 d .
C5 C -0.21221(13) -0.6539(5) -0.09298(10) 0.0295(6) Uani 1 d .
H5 H -0.2292 -0.7809 -0.0866 0.035 Uiso 1 calc R
C6 C -0.20917(12) -0.5156(5) -0.04521(10) 0.0339(7) Uani 1 d .
H6A H -0.1759 -0.5643 -0.0084 0.041 Uiso 1 calc R
H6B H -0.1969 -0.3813 -0.0508 0.041 Uiso 1 calc R
C7 C -0.27543(12) -0.5078(5) -0.04507(10) 0.0283(6) Uani 1 d .
H7A H -0.2855 -0.6400 -0.0359 0.034 Uiso 1 calc R
H7B H -0.2724 -0.4158 -0.0154 0.034 Uiso 1 calc R
C8 C -0.33080(12) -0.4408(4) -0.10240(10) 0.0238(5) Uani 1 d .
C9 C -0.33155(11) -0.5758(4) -0.15002(9) 0.0221(5) Uani 1 d .
H9 H -0.3374 -0.7122 -0.1393 0.027 Uiso 1 calc R
C10 C -0.26572(12) -0.5836(4) -0.15341(10) 0.0249(5) Uani 1 d .
C11 C -0.39398(11) -0.5334(4) -0.20605(9) 0.0212(5) Uani 1 d .
H11A H -0.3937 -0.6116 -0.2369 0.025 Uiso 1 calc R
H11B H -0.3958 -0.3923 -0.2158 0.025 Uiso 1 calc R
C12 C -0.45400(11) -0.5894(4) -0.19847(9) 0.0215(5) Uani 1 d .
H12 H -0.4516 -0.7340 -0.1908 0.026 Uiso 1 calc R
C13 C -0.45382(12) -0.4820(4) -0.14666(10) 0.0258(6) Uani 1 d .
C14 C -0.47872(14) -0.2646(4) -0.16219(11) 0.0316(6) Uani 1 d .
H14A H -0.4890 -0.2134 -0.1329 0.038 Uiso 1 calc R
H14B H -0.4435 -0.1829 -0.1615 0.038 Uiso 1 calc R
C15 C -0.53838(14) -0.2397(4) -0.21981(12) 0.0323(6) Uani 1 d .
H15 H -0.5773 -0.2932 -0.2186 0.039 Uiso 1 calc R
C16 C -0.49409(13) -0.5986(5) -0.12472(11) 0.0350(7) Uani 1 d .
H16A H -0.4762 -0.7312 -0.1137 0.052 Uiso 1 calc GR
H16B H -0.5386 -0.6077 -0.1544 0.052 Uiso 1 calc GR
H16C H -0.4929 -0.5307 -0.0921 0.052 Uiso 1 calc GR
C17 C -0.32396(14) -0.2139(4) -0.10891(11) 0.0327(6) Uani 1 d .
H17A H -0.3467 -0.1782 -0.1488 0.049 Uiso 1 calc GR
H17B H -0.2784 -0.1800 -0.0936 0.049 Uiso 1 calc GR
H17C H -0.3425 -0.1417 -0.0884 0.049 Uiso 1 calc GR
C18 C -0.10271(15) -0.8147(7) -0.02985(13) 0.0553(10) Uani 1 d .
H18A H -0.0898 -0.7182 0.0005 0.083 Uiso 1 calc GR
H18B H -0.0644 -0.8724 -0.0295 0.083 Uiso 1 calc GR
H18C H -0.1281 -0.9188 -0.0245 0.083 Uiso 1 calc GR
C19 C -0.10393(14) -0.5313(6) -0.09080(14) 0.0503(9) Uani 1 d .
H19A H -0.1041 -0.4264 -0.0659 0.076 Uiso 1 calc GR
H19B H -0.1228 -0.4822 -0.1294 0.076 Uiso 1 calc GR
H19C H -0.0596 -0.5734 -0.0789 0.076 Uiso 1 calc GR
C20 C -0.25076(13) -0.3824(4) -0.17367(11) 0.0323(6) Uani 1 d .
H20A H -0.2910 -0.3229 -0.2016 0.048 Uiso 1 calc GR
H20B H -0.2224 -0.4055 -0.1905 0.048 Uiso 1 calc GR
H20C H -0.2296 -0.2935 -0.1415 0.048 Uiso 1 calc GR
C21 C -0.83190(12) -0.4163(4) -0.43301(10) 0.0262(5) Uani 1 d .
H21A H -0.8254 -0.3794 -0.4656 0.031 Uiso 1 calc R
H21B H -0.8059 -0.3258 -0.4018 0.031 Uiso 1 calc R
C22 C -0.90474(13) -0.3888(5) -0.44918(12) 0.0328(6) Uani 1 d .
H22A H -0.9174 -0.2500 -0.4596 0.039 Uiso 1 calc R
H22B H -0.9315 -0.4726 -0.4819 0.039 Uiso 1 calc R
C23 C -0.91594(14) -0.4467(5) -0.39845(12) 0.0351(7) Uani 1 d .
H23A H -0.9623 -0.4333 -0.4098 0.042 Uiso 1 calc R
H23B H -0.8925 -0.3526 -0.3675 0.042 Uiso 1 calc R
C24 C -0.89417(13) -0.6603(5) -0.37585(10) 0.0289(6) Uani 1 d .
C25 C -0.82227(12) -0.6899(4) -0.36478(10) 0.0231(5) Uani 1 d .
H25 H -0.7968 -0.5937 -0.3343 0.028 Uiso 1 calc R
C26 C -0.79229(13) -0.8943(4) -0.33954(11) 0.0300(6) Uani 1 d .
H26A H -0.8115 -0.9965 -0.3690 0.036 Uiso 1 calc R
H26B H -0.8026 -0.9278 -0.3089 0.036 Uiso 1 calc R
C27 C -0.71770(12) -0.8939(4) -0.31618(11) 0.0278(6) Uani 1 d .
H27A H -0.6982 -0.8029 -0.2838 0.033 Uiso 1 calc R
H27B H -0.7009 -1.0275 -0.3026 0.033 Uiso 1 calc R
C28 C -0.69722(11) -0.8302(4) -0.36121(10) 0.0221(5) Uani 1 d .
C29 C -0.73071(11) -0.6293(4) -0.38806(9) 0.0191(5) Uani 1 d .
H29 H -0.7163 -0.5365 -0.3556 0.023 Uiso 1 calc R
C30 C -0.80733(12) -0.6318(4) -0.41494(9) 0.0219(5) Uani 1 d .
C31 C -0.70076(11) -0.5454(4) -0.42485(9) 0.0219(5) Uani 1 d .
H31A H -0.7068 -0.6400 -0.4549 0.026 Uiso 1 calc R
H31B H -0.7220 -0.4202 -0.4426 0.026 Uiso 1 calc R
C32 C -0.62754(12) -0.5099(4) -0.38576(10) 0.0241(5) Uani 1 d .
H32A H -0.6077 -0.4588 -0.4085 0.029 Uiso 1 calc R
H32B H -0.6223 -0.4087 -0.3575 0.029 Uiso 1 calc R
C33 C -0.59171(12) -0.7003(4) -0.35500(10) 0.0229(5) Uani 1 d .
C34 C -0.52350(12) -0.6556(4) -0.30513(10) 0.0250(5) Uani 1 d .
H34A H -0.5002 -0.7821 -0.2927 0.030 Uiso 1 calc R
H34B H -0.4999 -0.5745 -0.3200 0.030 Uiso 1 calc R
C35 C -0.51943(12) -0.5494(4) -0.25233(10) 0.0231(5) Uani 1 d .
H35 H -0.5550 -0.5995 -0.2453 0.028 Uiso 1 calc R
C36 C -0.58053(12) -0.8400(5) -0.39584(11) 0.0325(6) Uani 1 d .
H36A H -0.5673 -0.9700 -0.3785 0.049 Uiso 1 calc GR
H36B H -0.5468 -0.7852 -0.4034 0.049 Uiso 1 calc GR
H36C H -0.6205 -0.8522 -0.4311 0.049 Uiso 1 calc GR
C37 C -0.70998(13) -1.0038(4) -0.40311(11) 0.0292(6) Uani 1 d .
H37A H -0.7102 -0.9539 -0.4374 0.044 Uiso 1 calc GR
H37B H -0.7517 -1.0636 -0.4126 0.044 Uiso 1 calc GR
H37C H -0.6761 -1.1027 -0.3857 0.044 Uiso 1 calc GR
C38 C -0.94249(13) -0.8137(5) -0.41652(12) 0.0382(7) Uani 1 d .
H38A H -0.9447 -0.8011 -0.4536 0.057 Uiso 1 calc GR
H38B H -0.9851 -0.7901 -0.4196 0.057 Uiso 1 calc GR
H38C H -0.9281 -0.9465 -0.4019 0.057 Uiso 1 calc GR
C39 C -0.89678(14) -0.6764(5) -0.31875(12) 0.0409(8) Uani 1 d .
H39A H -0.8907 -0.8139 -0.3064 0.061 Uiso 1 calc GR
H39B H -0.9386 -0.6300 -0.3239 0.061 Uiso 1 calc GR
H39C H -0.8626 -0.5955 -0.2903 0.061 Uiso 1 calc GR
C40 C -0.83938(12) -0.7656(4) -0.46852(10) 0.0264(6) Uani 1 d .
H40A H -0.8142 -0.7590 -0.4890 0.040 Uiso 1 calc GR
H40B H -0.8832 -0.7195 -0.4928 0.040 Uiso 1 calc GR
H40C H -0.8407 -0.9018 -0.4572 0.040 Uiso 1 calc GR

loop_
_atom_site_aniso_label
_atom_site_aniso_U_11
_atom_site_aniso_U_22
_atom_site_aniso_U_33
_atom_site_aniso_U_23
_atom_site_aniso_U_13
_atom_site_aniso_U_12
O1 0.0190(9) 0.0387(11) 0.0168(8) 0.0016(7) 0.0070(7) 0.0036(8)
O2 0.0426(13) 0.0354(12) 0.0319(11) 0.0005(9) 0.0006(9) 0.0133(10)
O3 0.0216(9) 0.0306(10) 0.0215(8) 0.0013(7) 0.0037(7) 0.0027(8)
O4 0.0144(8) 0.0272(9) 0.0211(8) 0.0022(7) 0.0053(7) 0.0016(7)
C1 0.0247(14) 0.0439(17) 0.0303(14) -0.0030(12) 0.0140(11) -0.0015(12)
C2 0.0296(15) 0.057(2) 0.0384(15) -0.0036(15) 0.0182(13) 0.0072(14)
C3 0.0257(15) 0.060(2) 0.0480(17) 0.0073(15) 0.0195(14) 0.0128(14)
C4 0.0174(14) 0.062(2) 0.0294(14) 0.0072(14) 0.0075(11) 0.0022(13)
C5 0.0218(13) 0.0403(16) 0.0248(12) 0.0077(12) 0.0095(11) 0.0019(12)
C6 0.0182(13) 0.056(2) 0.0195(12) 0.0044(13) 0.0024(10) 0.0002(13)
C7 0.0208(13) 0.0432(16) 0.0158(11) -0.0017(11) 0.0042(10) -0.0025(11)
C8 0.0168(12) 0.0332(14) 0.0177(11) -0.0015(10) 0.0051(9) -0.0002(10)
C9 0.0162(12) 0.0291(14) 0.0169(10) 0.0010(10) 0.0043(9) -0.0009(10)
C10 0.0148(12) 0.0356(15) 0.0211(11) 0.0017(10) 0.0056(10) -0.0012(10)
C11 0.0160(12) 0.0302(13) 0.0148(10) 0.0013(10) 0.0050(9) 0.0006(10)
C12 0.0159(12) 0.0272(14) 0.0181(11) 0.0030(9) 0.0050(10) 0.0015(10)
C13 0.0206(13) 0.0347(15) 0.0189(11) 0.0026(10) 0.0065(10) 0.0046(11)
C14 0.0283(15) 0.0375(16) 0.0244(13) -0.0012(11) 0.0085(11) 0.0093(12)
C15 0.0294(15) 0.0300(15) 0.0316(14) -0.0029(11) 0.0092(12) 0.0043(12)
C16 0.0226(14) 0.056(2) 0.0280(13) 0.0023(13) 0.0134(12) 0.0019(13)
C17 0.0297(15) 0.0359(16) 0.0278(13) -0.0044(12) 0.0094(12) -0.0014(12)
C18 0.0242(16) 0.092(3) 0.0440(18) 0.0204(19) 0.0116(14) 0.0201(18)
C19 0.0176(15) 0.083(3) 0.0461(18) 0.0023(18) 0.0116(14) -0.0041(16)
C20 0.0253(14) 0.0427(17) 0.0274(13) 0.0054(12) 0.0111(11) -0.0041(12)
C21 0.0211(13) 0.0301(14) 0.0253(12) 0.0043(11) 0.0092(11) 0.0016(11)
C22 0.0216(13) 0.0388(16) 0.0366(14) 0.0106(12) 0.0123(12) 0.0097(12)
C23 0.0248(14) 0.0479(19) 0.0370(15) 0.0052(13) 0.0180(12) 0.0118(13)
C24 0.0178(13) 0.0451(17) 0.0216(11) 0.0029(11) 0.0074(10) 0.0033(12)
C25 0.0219(13) 0.0294(14) 0.0168(10) 0.0005(10) 0.0080(10) -0.0004(10)
C26 0.0269(14) 0.0352(15) 0.0296(13) 0.0082(11) 0.0146(11) -0.0004(11)
C27 0.0209(13) 0.0315(14) 0.0275(12) 0.0113(11) 0.0082(11) 0.0041(11)
C28 0.0172(12) 0.0213(12) 0.0243(11) 0.0028(10) 0.0068(10) 0.0024(10)
C29 0.0201(12) 0.0201(12) 0.0169(10) -0.0020(9) 0.0084(10) -0.0008(10)
C30 0.0199(12) 0.0265(13) 0.0173(10) 0.0022(10) 0.0071(10) 0.0014(10)
C31 0.0172(12) 0.0296(14) 0.0184(11) 0.0016(10) 0.0079(10) 0.0021(10)
C32 0.0167(12) 0.0345(15) 0.0194(11) 0.0058(10) 0.0070(10) 0.0015(11)
C33 0.0144(12) 0.0328(14) 0.0203(11) -0.0020(10) 0.0070(10) 0.0010(10)
C34 0.0132(12) 0.0345(15) 0.0238(12) 0.0005(11) 0.0056(10) 0.0013(10)
C35 0.0150(12) 0.0286(14) 0.0242(12) 0.0016(10) 0.0079(10) 0.0007(10)
C36 0.0192(13) 0.0481(18) 0.0271(12) -0.0094(12) 0.0081(11) 0.0055(12)
C37 0.0165(12) 0.0275(14) 0.0356(14) -0.0042(11) 0.0055(11) 0.0010(10)
C38 0.0182(14) 0.060(2) 0.0344(15) 0.0043(15) 0.0104(12) -0.0021(14)
C39 0.0287(16) 0.066(2) 0.0350(15) 0.0053(15) 0.0205(13) 0.0071(15)
C40 0.0157(12) 0.0388(16) 0.0222(12) -0.0026(11) 0.0067(10) -0.0009(11)

loop_
_atom_type_symbol
_atom_type_description
_atom_type_scat_dispersion_real
_atom_type_scat_dispersion_imag
_atom_type_scat_source
C C 0.0181 0.0091 'International Tables Vol C Tables 4.2.6.8 and 6.1.1.4'
H H 0.0000 0.0000 'International Tables Vol C Tables 4.2.6.8 and 6.1.1.4'
O O 0.0492 0.0322 'International Tables Vol C Tables 4.2.6.8 and 6.1.1.4'

loop_
_geom_angle_atom_site_label_1
_geom_angle_atom_site_label_2
_geom_angle_atom_site_label_3
_geom_angle
C8 O1 C13 121.17(17)
C15 O2 H2 109.5
C15 O3 C35 110.24(19)
C28 O4 C33 119.79(17)
H1A C1 H1B 107.8
C2 C1 H1A 109.0
C2 C1 H1B 109.0
C2 C1 C10 113.0(2)
C10 C1 H1A 109.0
C10 C1 H1B 109.0
C1 C2 H2A 109.4
C1 C2 H2B 109.4
H2A C2 H2B 108.0
C3 C2 C1 111.2(2)
C3 C2 H2A 109.4
C3 C2 H2B 109.4
C2 C3 H3A 108.5
C2 C3 H3B 108.5
C2 C3 C4 115.0(3)
H3A C3 H3B 107.5
C4 C3 H3A 108.5
C4 C3 H3B 108.5
C3 C4 C5 107.9(2)
C3 C4 C18 107.4(3)
C3 C4 C19 110.4(3)
C18 C4 C5 109.3(2)
C19 C4 C5 114.7(3)
C19 C4 C18 106.9(3)
C4 C5 H5 104.2
C4 C5 C10 116.4(2)
C6 C5 C4 114.5(2)
C6 C5 H5 104.2
C6 C5 C10 111.7(2)
C10 C5 H5 104.2
C5 C6 H6A 109.4
C5 C6 H6B 109.4
H6A C6 H6B 108.0
C7 C6 C5 111.0(2)
C7 C6 H6A 109.4
C7 C6 H6B 109.4
C6 C7 H7A 109.1
C6 C7 H7B 109.1
H7A C7 H7B 107.8
C8 C7 C6 112.5(2)
C8 C7 H7A 109.1
C8 C7 H7B 109.1
O1 C8 C7 103.50(19)
O1 C8 C9 108.26(19)
O1 C8 C17 110.3(2)
C7 C8 C9 108.9(2)
C7 C8 C17 108.5(2)
C17 C8 C9 116.5(2)
C8 C9 H9 104.8
C8 C9 C10 115.1(2)
C10 C9 H9 104.8
C11 C9 C8 109.1(2)
C11 C9 H9 104.8
C11 C9 C10 116.82(19)
C1 C10 C5 107.5(2)
C1 C10 C9 108.3(2)
C9 C10 C5 106.07(19)
C20 C10 C1 108.3(2)
C20 C10 C5 114.6(2)
C20 C10 C9 111.8(2)
C9 C11 H11A 109.9
C9 C11 H11B 109.9
C9 C11 C12 109.14(18)
H11A C11 H11B 108.3
C12 C11 H11A 109.9
C12 C11 H11B 109.9
C11 C12 H12 107.3
C11 C12 C13 111.9(2)
C11 C12 C35 113.15(18)
C13 C12 H12 107.3
C35 C12 H12 107.3
C35 C12 C13 109.56(19)
O1 C13 C12 112.26(19)
O1 C13 C14 109.8(2)
O1 C13 C16 101.82(19)
C12 C13 C14 110.7(2)
C16 C13 C12 110.6(2)
C16 C13 C14 111.3(2)
C13 C14 H14A 108.5
C13 C14 H14B 108.5
H14A C14 H14B 107.5
C15 C14 C13 115.0(2)
C15 C14 H14A 108.5
C15 C14 H14B 108.5
O2 C15 O3 108.7(2)
O2 C15 C14 106.6(2)
O2 C15 H15 110.3
O3 C15 C14 110.7(2)
O3 C15 H15 110.3
C14 C15 H15 110.3
C13 C16 H16A 109.5
C13 C16 H16B 109.5
C13 C16 H16C 109.5
H16A C16 H16B 109.5
H16A C16 H16C 109.5
H16B C16 H16C 109.5
C8 C17 H17A 109.5
C8 C17 H17B 109.5
C8 C17 H17C 109.5
H17A C17 H17B 109.5
H17A C17 H17C 109.5
H17B C17 H17C 109.5
C4 C18 H18A 109.5
C4 C18 H18B 109.5
C4 C18 H18C 109.5
H18A C18 H18B 109.5
H18A C18 H18C 109.5
H18B C18 H18C 109.5
C4 C19 H19A 109.5
C4 C19 H19B 109.5
C4 C19 H19C 109.5
H19A C19 H19B 109.5
H19A C19 H19C 109.5
H19B C19 H19C 109.5
C10 C20 H20A 109.5
C10 C20 H20B 109.5
C10 C20 H20C 109.5
H20A C20 H20B 109.5
H20A C20 H20C 109.5
H20B C20 H20C 109.5
H21A C21 H21B 107.7
C22 C21 H21A 108.9
C22 C21 H21B 108.9
C30 C21 H21A 108.9
C30 C21 H21B 108.9
C30 C21 C22 113.2(2)
C21 C22 H22A 109.7
C21 C22 H22B 109.7
H22A C22 H22B 108.2
C23 C22 C21 109.6(2)
C23 C22 H22A 109.7
C23 C22 H22B 109.7
C22 C23 H23A 108.6
C22 C23 H23B 108.6
C22 C23 C24 114.6(2)
H23A C23 H23B 107.6
C24 C23 H23A 108.6
C24 C23 H23B 108.6
C23 C24 C25 108.5(2)
C23 C24 C39 106.9(2)
C38 C24 C23 110.4(2)
C38 C24 C25 114.4(2)
C38 C24 C39 107.0(2)
C39 C24 C25 109.4(2)
C24 C25 H25 104.4
C24 C25 C30 116.49(19)
C26 C25 C24 114.8(2)
C26 C25 H25 104.4
C26 C25 C30 110.8(2)
C30 C25 H25 104.4
C25 C26 H26A 109.3
C25 C26 H26B 109.3
C25 C26 C27 111.6(2)
H26A C26 H26B 108.0
C27 C26 H26A 109.3
C27 C26 H26B 109.3
C26 C27 H27A 109.1
C26 C27 H27B 109.1
H27A C27 H27B 107.8
C28 C27 C26 112.6(2)
C28 C27 H27A 109.1
C28 C27 H27B 109.1
O4 C28 C27 103.95(18)
O4 C28 C29 109.4(2)
O4 C28 C37 108.72(19)
C27 C28 C29 109.13(19)
C27 C28 C37 109.1(2)
C37 C28 C29 115.92(19)
C28 C29 H29 104.7
C28 C29 C30 114.6(2)
C30 C29 H29 104.7
C31 C29 C28 109.27(19)
C31 C29 H29 104.7
C31 C29 C30 117.54(18)
C21 C30 C25 107.4(2)
C21 C30 C29 107.8(2)
C21 C30 C40 107.9(2)
C25 C30 C29 105.47(18)
C40 C30 C25 115.7(2)
C40 C30 C29 112.26(19)
C29 C31 H31A 110.1
C29 C31 H31B 110.1
H31A C31 H31B 108.4
C32 C31 C29 108.06(18)
C32 C31 H31A 110.1
C32 C31 H31B 110.1
C31 C32 H32A 109.1
C31 C32 H32B 109.1
H32A C32 H32B 107.8
C33 C32 C31 112.6(2)
C33 C32 H32A 109.1
C33 C32 H32B 109.1
O4 C33 C32 110.37(19)
O4 C33 C34 104.71(18)
O4 C33 C36 112.2(2)
C32 C33 C34 112.2(2)
C32 C33 C36 111.0(2)
C36 C33 C34 106.2(2)
C33 C34 H34A 107.7
C33 C34 H34B 107.7
H34A C34 H34B 107.1
C35 C34 C33 118.3(2)
C35 C34 H34A 107.7
C35 C34 H34B 107.7
O3 C35 C12 110.6(2)
O3 C35 C34 109.0(2)
O3 C35 H35 108.3
C12 C35 H35 108.3
C34 C35 C12 112.3(2)
C34 C35 H35 108.3
C33 C36 H36A 109.5
C33 C36 H36B 109.5
C33 C36 H36C 109.5
H36A C36 H36B 109.5
H36A C36 H36C 109.5
H36B C36 H36C 109.5
C28 C37 H37A 109.5
C28 C37 H37B 109.5
C28 C37 H37C 109.5
H37A C37 H37B 109.5
H37A C37 H37C 109.5
H37B C37 H37C 109.5
C24 C38 H38A 109.5
C24 C38 H38B 109.5
C24 C38 H38C 109.5
H38A C38 H38B 109.5
H38A C38 H38C 109.5
H38B C38 H38C 109.5
C24 C39 H39A 109.5
C24 C39 H39B 109.5
C24 C39 H39C 109.5
H39A C39 H39B 109.5
H39A C39 H39C 109.5
H39B C39 H39C 109.5
C30 C40 H40A 109.5
C30 C40 H40B 109.5
C30 C40 H40C 109.5
H40A C40 H40B 109.5
H40A C40 H40C 109.5
H40B C40 H40C 109.5

loop_
_geom_bond_atom_site_label_1
_geom_bond_atom_site_label_2
_geom_bond_distance
O1 C8 1.451(3)
O1 C13 1.452(3)
O2 H2 0.8200
O2 C15 1.392(4)
O3 C15 1.432(3)
O3 C35 1.435(3)
O4 C28 1.453(3)
O4 C33 1.454(3)
C1 H1A 0.9700
C1 H1B 0.9700
C1 C2 1.535(4)
C1 C10 1.541(4)
C2 H2A 0.9700
C2 H2B 0.9700
C2 C3 1.520(4)
C3 H3A 0.9700
C3 H3B 0.9700
C3 C4 1.526(4)
C4 C5 1.555(4)
C4 C18 1.540(4)
C4 C19 1.535(5)
C5 H5 0.9800
C5 C6 1.536(4)
C5 C10 1.564(3)
C6 H6A 0.9700
C6 H6B 0.9700
C6 C7 1.530(3)
C7 H7A 0.9700
C7 H7B 0.9700
C7 C8 1.522(3)
C8 C9 1.539(3)
C8 C17 1.537(4)
C9 H9 0.9800
C9 C10 1.562(3)
C9 C11 1.533(3)
C10 C20 1.540(4)
C11 H11A 0.9700
C11 H11B 0.9700
C11 C12 1.534(3)
C12 H12 0.9800
C12 C13 1.541(3)
C12 C35 1.538(3)
C13 C14 1.541(4)
C13 C16 1.517(4)
C14 H14A 0.9700
C14 H14B 0.9700
C14 C15 1.510(3)
C15 H15 0.9800
C16 H16A 0.9600
C16 H16B 0.9600
C16 H16C 0.9600
C17 H17A 0.9600
C17 H17B 0.9600
C17 H17C 0.9600
C18 H18A 0.9600
C18 H18B 0.9600
C18 H18C 0.9600
C19 H19A 0.9600
C19 H19B 0.9600
C19 H19C 0.9600
C20 H20A 0.9600
C20 H20B 0.9600
C20 H20C 0.9600
C21 H21A 0.9700
C21 H21B 0.9700
C21 C22 1.539(3)
C21 C30 1.535(3)
C22 H22A 0.9700
C22 H22B 0.9700
C22 C23 1.526(4)
C23 H23A 0.9700
C23 H23B 0.9700
C23 C24 1.533(4)
C24 C25 1.556(3)
C24 C38 1.523(4)
C24 C39 1.539(3)
C25 H25 0.9800
C25 C26 1.531(4)
C25 C30 1.563(3)
C26 H26A 0.9700
C26 H26B 0.9700
C26 C27 1.532(3)
C27 H27A 0.9700
C27 H27B 0.9700
C27 C28 1.529(3)
C28 C29 1.542(3)
C28 C37 1.530(3)
C29 H29 0.9800
C29 C30 1.567(3)
C29 C31 1.535(3)
C30 C40 1.537(3)
C31 H31A 0.9700
C31 H31B 0.9700
C31 C32 1.531(3)
C32 H32A 0.9700
C32 H32B 0.9700
C32 C33 1.524(3)
C33 C34 1.537(3)
C33 C36 1.533(3)
C34 H34A 0.9700
C34 H34B 0.9700
C34 C35 1.525(3)
C35 H35 0.9800
C36 H36A 0.9600
C36 H36B 0.9600
C36 H36C 0.9600
C37 H37A 0.9600
C37 H37B 0.9600
C37 H37C 0.9600
C38 H38A 0.9600
C38 H38B 0.9600
C38 H38C 0.9600
C39 H39A 0.9600
C39 H39B 0.9600
C39 H39C 0.9600
C40 H40A 0.9600
C40 H40B 0.9600
C40 H40C 0.9600

loop_
_geom_torsion_atom_site_label_1
_geom_torsion_atom_site_label_2
_geom_torsion_atom_site_label_3
_geom_torsion_atom_site_label_4
_geom_torsion
O1 C8 C9 C10 -168.00(19)
O1 C8 C9 C11 58.4(2)
O1 C13 C14 C15 167.9(2)
O4 C28 C29 C30 -169.19(17)
O4 C28 C29 C31 56.5(2)
O4 C33 C34 C35 -50.7(3)
C1 C2 C3 C4 -54.9(4)
C2 C1 C10 C5 -53.8(3)
C2 C1 C10 C9 -168.0(2)
C2 C1 C10 C20 70.5(3)
C2 C3 C4 C5 51.5(3)
C2 C3 C4 C18 169.2(3)
C2 C3 C4 C19 -74.6(3)
C3 C4 C5 C6 174.9(3)
C3 C4 C5 C10 -52.3(3)
C4 C5 C6 C7 -166.5(2)
C4 C5 C10 C1 53.9(3)
C4 C5 C10 C9 169.6(2)
C4 C5 C10 C20 -66.5(3)
C5 C6 C7 C8 -56.7(3)
C6 C5 C10 C1 -172.0(2)
C6 C5 C10 C9 -56.3(3)
C6 C5 C10 C20 67.6(3)
C6 C7 C8 O1 168.9(2)
C6 C7 C8 C9 53.9(3)
C6 C7 C8 C17 -73.9(3)
C7 C8 C9 C10 -56.1(3)
C7 C8 C9 C11 170.3(2)
C8 O1 C13 C12 43.1(3)
C8 O1 C13 C14 -80.5(3)
C8 O1 C13 C16 161.4(2)
C8 C9 C10 C1 171.8(2)
C8 C9 C10 C5 56.7(3)
C8 C9 C10 C20 -68.9(3)
C8 C9 C11 C12 -63.0(3)
C9 C11 C12 C13 54.8(3)
C9 C11 C12 C35 179.2(2)
C10 C1 C2 C3 55.7(4)
C10 C5 C6 C7 58.5(3)
C10 C9 C11 C12 164.2(2)
C11 C9 C10 C1 -58.2(3)
C11 C9 C10 C5 -173.4(2)
C11 C9 C10 C20 61.0(3)
C11 C12 C13 O1 -42.9(3)
C11 C12 C13 C14 80.2(3)
C11 C12 C13 C16 -155.9(2)
C11 C12 C35 O3 -66.4(3)
C11 C12 C35 C34 55.6(3)
C12 C13 C14 C15 43.4(3)
C13 O1 C8 C7 -166.1(2)
C13 O1 C8 C9 -50.6(3)
C13 O1 C8 C17 78.0(3)
C13 C12 C35 O3 59.3(2)
C13 C12 C35 C34 -178.7(2)
C13 C14 C15 O2 -168.3(2)
C13 C14 C15 O3 -50.3(3)
C15 O3 C35 C12 -67.5(2)
C15 O3 C35 C34 168.6(2)
C16 C13 C14 C15 -80.1(3)
C17 C8 C9 C10 67.0(3)
C17 C8 C9 C11 -66.6(3)
C18 C4 C5 C6 58.4(4)
C18 C4 C5 C10 -168.8(3)
C19 C4 C5 C6 -61.6(3)
C19 C4 C5 C10 71.2(3)
C21 C22 C23 C24 -56.3(3)
C22 C21 C30 C25 -55.5(3)
C22 C21 C30 C29 -168.71(19)
C22 C21 C30 C40 69.9(3)
C22 C23 C24 C25 51.5(3)
C22 C23 C24 C38 -74.6(3)
C22 C23 C24 C39 169.3(2)
C23 C24 C25 C26 177.5(2)
C23 C24 C25 C30 -50.6(3)
C24 C25 C26 C27 -165.9(2)
C24 C25 C30 C21 52.8(3)
C24 C25 C30 C29 167.6(2)
C24 C25 C30 C40 -67.7(3)
C25 C26 C27 C28 -55.6(3)
C26 C25 C30 C21 -173.5(2)
C26 C25 C30 C29 -58.8(3)
C26 C25 C30 C40 65.9(3)
C26 C27 C28 O4 168.7(2)
C26 C27 C28 C29 52.0(3)
C26 C27 C28 C37 -75.5(3)
C27 C28 C29 C30 -56.1(2)
C27 C28 C29 C31 169.6(2)
C28 O4 C33 C32 47.5(3)
C28 O4 C33 C34 168.5(2)
C28 O4 C33 C36 -76.8(3)
C28 C29 C30 C21 173.33(18)
C28 C29 C30 C25 58.8(2)
C28 C29 C30 C40 -68.0(2)
C28 C29 C31 C32 -60.9(2)
C29 C31 C32 C33 57.9(3)
C30 C21 C22 C23 58.5(3)
C30 C25 C26 C27 59.6(3)
C30 C29 C31 C32 166.3(2)
C31 C29 C30 C21 -56.3(3)
C31 C29 C30 C25 -170.8(2)
C31 C29 C30 C40 62.4(3)
C31 C32 C33 O4 -49.1(2)
C31 C32 C33 C34 -165.47(19)
C31 C32 C33 C36 75.9(3)
C32 C33 C34 C35 69.0(3)
C33 O4 C28 C27 -168.1(2)
C33 O4 C28 C29 -51.7(3)
C33 O4 C28 C37 75.8(3)
C33 C34 C35 O3 -80.4(3)
C33 C34 C35 C12 156.7(2)
C35 O3 C15 O2 178.3(2)
C35 O3 C15 C14 61.5(3)
C35 C12 C13 O1 -169.3(2)
C35 C12 C13 C14 -46.2(3)
C35 C12 C13 C16 77.7(3)
C36 C33 C34 C35 -169.6(2)
C37 C28 C29 C30 67.5(3)
C37 C28 C29 C31 -66.8(3)
C38 C24 C25 C26 -58.7(3)
C38 C24 C25 C30 73.1(3)
C39 C24 C25 C26 61.3(3)
C39 C24 C25 C30 -166.9(2)
